data_2219552
loop_
_publ_author_name
'Tabatabaee, Masoumeh'
'Aghabozorg, Hossein'
'Nasrolahzadeh, Roghaieh'
'Roshan, Leila'
'Firoozi, Najmeh'

_publ_section_title
;Butane-1,4-diammonium
 bis(pyridine-2,6-dicarboxylato-\k^3^<i>O</i>^2^,<i>N</i>,<i>O</i>^6^)cadmate(II)
 dihydrate
;
_journal_coeditor_code CV2442
_journal_issue 10
_journal_name_full 'Acta Crystallographica Section E'
_journal_page_first m1290
_journal_paper_doi 10.1107/S1600536808029395
_journal_volume 64
_journal_year 2008
_chemical_formula_iupac '(C4 H14 N2) [Cd (C7 H3 N O4)2], 2H2 O'
_chemical_formula_moiety 'C4 H14 N2 2+, C14 H6 Cd N2 O8 2-, 2(H2 O)'
_chemical_formula_sum 'C18 H24 Cd N4 O10'
_chemical_formula_weight 568.81
_chemical_name_systematic
;Butane-1,4-diammonium
bis(pyridine-2,6-dicarboxylato-\k^3^<i>O</i>^2^,<i>N</i>,<i>O</i>^6^)cadmate(II)
dihydrate
;
_space_group_IT_number 14
_symmetry_cell_setting monoclinic
_symmetry_space_group_name_Hall '-P 2ybc'
_symmetry_space_group_name_H-M 'P 1 21/c 1'
_atom_sites_solution_hydrogens mixed
_atom_sites_solution_primary direct
_atom_sites_solution_secondary difmap
_audit_creation_method SHELXL-97
_cell_angle_alpha 90.00
_cell_angle_beta 108.5440(10)
_cell_angle_gamma 90.00
_cell_formula_units_Z 4
_cell_length_a 11.0357(4)
_cell_length_b 28.7181(10)
_cell_length_c 7.1116(3)
_cell_measurement_reflns_used 6372
_cell_measurement_temperature 100(2)
_cell_measurement_theta_max 32.14
_cell_measurement_theta_min 2.84
_cell_volume 2136.82(14)
_computing_cell_refinement 'APEX2 (Bruker, 2005)'
_computing_data_collection 'APEX2 (Bruker, 2005)'
_computing_data_reduction 'APEX2 (Bruker, 2005)'
_computing_molecular_graphics 'SHELXTL (Sheldrick, 2008)'
_computing_publication_material 'SHELXTL (Sheldrick, 2008)'
_computing_structure_refinement 'SHELXTL (Sheldrick, 2008)'
_computing_structure_solution 'SHELXTL (Sheldrick, 2008)'
_diffrn_ambient_temperature 100(2)
_diffrn_measured_fraction_theta_full 1.000
_diffrn_measured_fraction_theta_max 1.000
_diffrn_measurement_device_type 'Bruker SMART APEX II CCD area detector'
_diffrn_measurement_method 'phi and omega scans'
_diffrn_radiation_monochromator graphite
_diffrn_radiation_source 'fine-focus sealed tube'
_diffrn_radiation_type MoK\a
_diffrn_radiation_wavelength 0.71073
_diffrn_reflns_av_R_equivalents 0.0438
_diffrn_reflns_av_sigmaI/netI 0.0344
_diffrn_reflns_limit_h_max 15
_diffrn_reflns_limit_h_min -15
_diffrn_reflns_limit_k_max 39
_diffrn_reflns_limit_k_min -39
_diffrn_reflns_limit_l_max 9
_diffrn_reflns_limit_l_min -9
_diffrn_reflns_number 25988
_diffrn_reflns_theta_full 29.00
_diffrn_reflns_theta_max 29.00
_diffrn_reflns_theta_min 1.95
_exptl_absorpt_coefficient_mu 1.087
_exptl_absorpt_correction_T_max 0.944
_exptl_absorpt_correction_T_min 0.802
_exptl_absorpt_correction_type multi-scan
_exptl_absorpt_process_details '(APEX2; Bruker, 2005)'
_exptl_crystal_colour colourless
_exptl_crystal_density_diffrn 1.768
_exptl_crystal_density_method 'not measured'
_exptl_crystal_description prism
_exptl_crystal_F_000 1152
_exptl_crystal_size_max 0.28
_exptl_crystal_size_mid 0.07
_exptl_crystal_size_min 0.05
_refine_diff_density_max 0.591
_refine_diff_density_min -0.707
_refine_ls_extinction_method none
_refine_ls_goodness_of_fit_ref 0.995
_refine_ls_hydrogen_treatment constr
_refine_ls_matrix_type full
_refine_ls_number_parameters 298
_refine_ls_number_reflns 5676
_refine_ls_number_restraints 0
_refine_ls_restrained_S_all 0.995
_refine_ls_R_factor_all 0.0400
_refine_ls_R_factor_gt 0.0274
_refine_ls_shift/su_max 0.001
_refine_ls_shift/su_mean 0.000
_refine_ls_structure_factor_coef Fsqd
_refine_ls_weighting_details 'calc w=1/[\s^2^(Fo^2^)+(0.0369P)^2^+0.2951P] where P=(Fo^2^+2Fc^2^)/3'
_refine_ls_weighting_scheme calc
_refine_ls_wR_factor_gt 0.0616
_refine_ls_wR_factor_ref 0.0663
_reflns_number_gt 4655
_reflns_number_total 5676
_reflns_threshold_expression >2sigma(I)
_cod_data_source_file cv2442.cif
_cod_data_source_block I
_cod_depositor_comments
;
The following automatic conversions were performed:
'_symmetry_cell_setting' value 'Monoclinic' changed to 'monoclinic'
according to '/home/saulius/struct/CIF-dictionaries/cif_core.dic'
dictionary named 'cif_core.dic' version 2.4.1 from 2010-06-29.

Automatic conversion script
Id: cif_fix_enum 1527 2010-12-29 10:47:43Z saulius 

The following automatic conversions were performed:

'_symmetry_cell_setting' value 'Monoclinic' changed to 'monoclinic'
according to /home/saulius/struct/CIF-dictionaries/cif_core.dic
dictionary named 'cif_core.dic' version 2.4.1 from 2010-06-29.

Automatic conversion script
Id: cif_fix_values 1715 2011-07-08 13:25:40Z adriana 
;
_cod_original_sg_symbol_H-M 'P 21/c'
_cod_database_code 2219552
_cod_database_fobs_code 2219552

loop_
_symmetry_equiv_pos_as_xyz
'x, y, z'
'-x, y+1/2, -z+1/2'
'-x, -y, -z'
'x, -y-1/2, z-1/2'

loop_
_atom_site_type_symbol
_atom_site_label
_atom_site_fract_x
_atom_site_fract_y
_atom_site_fract_z
_atom_site_U_iso_or_equiv
_atom_site_adp_type
_atom_site_calc_flag
_atom_site_refinement_flags
_atom_site_occupancy
Cd Cd1 0.653305(14) 0.865460(5) 0.02554(2) 0.01027(5) Uani d . 1
O O1 0.54740(15) 0.88396(5) 0.2485(2) 0.0163(3) Uani d . 1
O O2 0.49107(15) 0.94185(5) 0.4137(2) 0.0177(3) Uani d . 1
O O3 0.74579(14) 0.90014(5) -0.1942(2) 0.0133(3) Uani d . 1
O O4 0.80812(14) 0.96709(5) -0.2947(2) 0.0148(3) Uani d . 1
O O5 0.46311(14) 0.83512(5) -0.1895(2) 0.0130(3) Uani d . 1
O O6 0.35049(14) 0.77036(5) -0.2989(2) 0.0134(3) Uani d . 1
O O7 0.85227(14) 0.84106(5) 0.2568(2) 0.0135(3) Uani d . 1
O O8 0.97512(14) 0.77840(5) 0.3736(2) 0.0140(3) Uani d . 1
N N1 0.66045(16) 0.94278(6) 0.0692(2) 0.0107(3) Uani d . 1
N N2 0.66196(16) 0.78722(6) 0.0372(2) 0.0094(3) Uani d . 1
C C1 0.61249(19) 0.96095(7) 0.2039(3) 0.0106(4) Uani d . 1
C C2 0.6181(2) 1.00835(7) 0.2422(3) 0.0130(4) Uani d . 1
H H2A 0.5863 1.0207 0.3381 0.016 Uiso calc R 1
C C3 0.6726(2) 1.03710(7) 0.1332(3) 0.0144(4) Uani d . 1
H H3A 0.6780 1.0690 0.1560 0.017 Uiso calc R 1
C C4 0.7193(2) 1.01781(7) -0.0105(3) 0.0137(4) Uani d . 1
H H4A 0.7546 1.0366 -0.0861 0.016 Uiso calc R 1
C C5 0.71190(19) 0.96990(7) -0.0379(3) 0.0106(4) Uani d . 1
C C6 0.5459(2) 0.92595(7) 0.2994(3) 0.0119(4) Uani d . 1
C C7 0.75859(19) 0.94381(7) -0.1888(3) 0.0108(4) Uani d . 1
C C8 0.56098(19) 0.76257(7) -0.0730(3) 0.0096(4) Uani d . 1
C C9 0.5627(2) 0.71438(7) -0.0708(3) 0.0119(4) Uani d . 1
H H9A 0.4929 0.6975 -0.1489 0.014 Uiso calc R 1
C C10 0.67082(19) 0.69158(7) 0.0503(3) 0.0120(4) Uani d . 1
H H10A 0.6738 0.6592 0.0553 0.014 Uiso calc R 1
C C11 0.7742(2) 0.71772(7) 0.1635(3) 0.0117(4) Uani d . 1
H H11A 0.8473 0.7032 0.2451 0.014 Uiso calc R 1
C C12 0.76656(19) 0.76590(7) 0.1527(3) 0.0100(4) Uani d . 1
C C13 0.44812(19) 0.79128(7) -0.1984(3) 0.0106(4) Uani d . 1
C C14 0.87469(19) 0.79762(7) 0.2713(3) 0.0108(4) Uani d . 1
N N3 -0.04463(17) 0.90758(6) 0.5575(2) 0.0125(3) Uani d . 1
H H3NA 0.0079 0.9221 0.5045 0.019 Uiso d R 1
H H3NB -0.0818 0.8834 0.4763 0.019 Uiso d R 1
H H3NC -0.1029 0.9278 0.5727 0.019 Uiso d R 1
N N4 0.20003(17) 0.80268(6) 1.2890(3) 0.0129(4) Uani d . 1
H H4NA 0.1477 0.7916 1.3553 0.019 Uiso d R 1
H H4NB 0.2523 0.7791 1.2663 0.019 Uiso d R 1
H H4NC 0.2430 0.8260 1.3538 0.019 Uiso d R 1
C C15 0.0263(2) 0.89086(8) 0.7619(3) 0.0140(4) Uani d . 1
H H15B -0.0345 0.8793 0.8238 0.017 Uiso calc R 1
H H15C 0.0716 0.9169 0.8404 0.017 Uiso calc R 1
C C16 0.1212(2) 0.85258(8) 0.7631(3) 0.0131(4) Uani d . 1
H H16B 0.1777 0.8631 0.6915 0.016 Uiso calc R 1
H H16C 0.0753 0.8255 0.6947 0.016 Uiso calc R 1
C C17 0.2010(2) 0.83878(8) 0.9735(3) 0.0137(4) Uani d . 1
H H17A 0.2623 0.8152 0.9671 0.016 Uiso calc R 1
H H17B 0.2482 0.8657 1.0409 0.016 Uiso calc R 1
C C18 0.11864(19) 0.82013(8) 1.0923(3) 0.0130(4) Uani d . 1
H H18A 0.0632 0.8447 1.1110 0.016 Uiso calc R 1
H H18B 0.0652 0.7950 1.0195 0.016 Uiso calc R 1
O O1W 0.32860(14) 0.88159(5) 0.4844(2) 0.0142(3) Uani d . 1
H H1WA 0.3663 0.8704 0.5821 0.021 Uiso d R 1
H H1WB 0.3741 0.8990 0.4520 0.021 Uiso d R 1
O O2W 0.12203(15) 0.94242(6) 0.3694(2) 0.0211(4) Uani d . 1
H H2WA 0.1440 0.9692 0.3542 0.032 Uiso d R 1
H H2WB 0.1883 0.9273 0.4046 0.032 Uiso d R 1

loop_
_atom_site_aniso_label
_atom_site_aniso_U_11
_atom_site_aniso_U_22
_atom_site_aniso_U_33
_atom_site_aniso_U_12
_atom_site_aniso_U_13
_atom_site_aniso_U_23
Cd1 0.01105(8) 0.00794(7) 0.01223(8) -0.00025(6) 0.00430(5) -0.00009(6)
O1 0.0229(8) 0.0108(7) 0.0201(8) 0.0005(6) 0.0135(7) 0.0013(6)
O2 0.0222(8) 0.0159(8) 0.0205(8) -0.0007(6) 0.0148(7) 0.0002(6)
O3 0.0156(7) 0.0113(7) 0.0159(7) -0.0016(6) 0.0091(6) -0.0021(6)
O4 0.0179(8) 0.0141(8) 0.0159(7) -0.0007(6) 0.0102(6) 0.0015(6)
O5 0.0121(7) 0.0112(7) 0.0144(7) 0.0005(6) 0.0025(6) 0.0019(6)
O6 0.0105(7) 0.0154(8) 0.0126(7) -0.0021(6) 0.0012(6) -0.0001(6)
O7 0.0126(7) 0.0115(7) 0.0144(7) -0.0007(6) 0.0015(6) -0.0006(6)
O8 0.0094(7) 0.0175(8) 0.0138(7) 0.0000(6) 0.0017(6) 0.0019(6)
N1 0.0109(8) 0.0102(8) 0.0118(8) 0.0001(6) 0.0048(7) 0.0001(6)
N2 0.0100(8) 0.0106(8) 0.0079(8) 0.0002(6) 0.0033(6) -0.0012(6)
C1 0.0101(9) 0.0128(10) 0.0089(9) 0.0011(8) 0.0030(7) 0.0005(8)
C2 0.0135(10) 0.0135(10) 0.0126(10) -0.0012(8) 0.0051(8) -0.0041(8)
C3 0.0179(11) 0.0110(10) 0.0161(10) -0.0017(8) 0.0080(8) -0.0017(8)
C4 0.0141(10) 0.0130(10) 0.0152(10) -0.0025(8) 0.0062(8) 0.0007(8)
C5 0.0095(9) 0.0122(10) 0.0108(9) 0.0000(7) 0.0042(7) 0.0006(7)
C6 0.0134(10) 0.0120(10) 0.0100(9) 0.0006(8) 0.0034(8) 0.0029(8)
C7 0.0094(9) 0.0116(10) 0.0115(9) -0.0002(7) 0.0035(8) -0.0013(7)
C8 0.0099(10) 0.0123(10) 0.0082(9) -0.0004(7) 0.0050(7) 0.0016(7)
C9 0.0138(10) 0.0121(10) 0.0110(9) -0.0015(8) 0.0059(8) -0.0005(8)
C10 0.0160(11) 0.0092(9) 0.0122(10) 0.0005(8) 0.0066(8) 0.0002(7)
C11 0.0118(10) 0.0133(10) 0.0109(9) 0.0036(8) 0.0046(8) 0.0030(8)
C12 0.0102(9) 0.0129(10) 0.0078(9) 0.0002(7) 0.0040(7) 0.0006(7)
C13 0.0104(10) 0.0134(10) 0.0091(9) 0.0009(8) 0.0045(8) 0.0013(7)
C14 0.0111(10) 0.0135(10) 0.0091(9) -0.0017(8) 0.0050(8) -0.0005(7)
N3 0.0126(8) 0.0126(9) 0.0126(8) -0.0006(7) 0.0046(7) 0.0000(7)
N4 0.0126(9) 0.0141(9) 0.0121(8) 0.0005(7) 0.0042(7) 0.0002(7)
C15 0.0133(10) 0.0181(11) 0.0108(10) -0.0004(8) 0.0042(8) -0.0019(8)
C16 0.0122(10) 0.0155(10) 0.0126(10) 0.0012(8) 0.0054(8) 0.0010(8)
C17 0.0121(10) 0.0159(11) 0.0143(10) 0.0014(8) 0.0058(8) 0.0010(8)
C18 0.0093(10) 0.0171(11) 0.0119(10) 0.0001(8) 0.0023(8) 0.0018(8)
O1W 0.0137(8) 0.0153(7) 0.0135(7) -0.0005(6) 0.0044(6) 0.0037(6)
O2W 0.0187(8) 0.0174(8) 0.0304(9) 0.0010(6) 0.0123(7) 0.0074(7)

loop_
_atom_type_symbol
_atom_type_description
_atom_type_scat_dispersion_real
_atom_type_scat_dispersion_imag
_atom_type_scat_source
C C 0.0033 0.0016 'International Tables Vol C Tables 4.2.6.8 and 6.1.1.4'
H H 0.0000 0.0000 'International Tables Vol C Tables 4.2.6.8 and 6.1.1.4'
N N 0.0061 0.0033 'International Tables Vol C Tables 4.2.6.8 and 6.1.1.4'
O O 0.0106 0.0060 'International Tables Vol C Tables 4.2.6.8 and 6.1.1.4'
Cd Cd -0.8075 1.2024 'International Tables Vol C Tables 4.2.6.8 and 6.1.1.4'

loop_
_geom_angle_atom_site_label_1
_geom_angle_atom_site_label_2
_geom_angle_atom_site_label_3
_geom_angle
N1 Cd1 N2 170.37(6)
N1 Cd1 O1 71.35(6)
N2 Cd1 O1 103.25(6)
N1 Cd1 O5 116.42(6)
N2 Cd1 O5 70.76(5)
O1 Cd1 O5 89.41(6)
N1 Cd1 O3 70.59(6)
N2 Cd1 O3 115.25(5)
O1 Cd1 O3 141.50(5)
O5 Cd1 O3 102.30(5)
N1 Cd1 O7 102.18(6)
N2 Cd1 O7 70.31(5)
O1 Cd1 O7 98.60(5)
O5 Cd1 O7 141.06(5)
O3 Cd1 O7 94.81(5)
C6 O1 Cd1 118.20(13)
C7 O3 Cd1 118.05(12)
C13 O5 Cd1 118.57(13)
C14 O7 Cd1 117.15(13)
C5 N1 C1 121.14(18)
C5 N1 Cd1 120.09(14)
C1 N1 Cd1 118.76(13)
C12 N2 C8 120.84(18)
C12 N2 Cd1 119.97(13)
C8 N2 Cd1 119.19(13)
N1 C1 C2 121.36(19)
N1 C1 C6 114.67(18)
C2 C1 C6 123.87(18)
C1 C2 C3 118.22(19)
C1 C2 H2A 120.9
C3 C2 H2A 120.9
C2 C3 C4 119.8(2)
C2 C3 H3A 120.1
C4 C3 H3A 120.1
C5 C4 C3 118.46(19)
C5 C4 H4A 120.8
C3 C4 H4A 120.8
N1 C5 C4 120.96(19)
N1 C5 C7 114.49(18)
C4 C5 C7 124.55(18)
O2 C6 O1 126.3(2)
O2 C6 C1 116.86(18)
O1 C6 C1 116.76(18)
O4 C7 O3 125.23(19)
O4 C7 C5 118.00(18)
O3 C7 C5 116.76(17)
N2 C8 C9 120.98(18)
N2 C8 C13 115.40(17)
C9 C8 C13 123.63(18)
C8 C9 C10 118.89(19)
C8 C9 H9A 120.6
C10 C9 H9A 120.6
C11 C10 C9 119.24(19)
C11 C10 H10A 120.4
C9 C10 H10A 120.4
C12 C11 C10 118.90(19)
C12 C11 H11A 120.5
C10 C11 H11A 120.5
N2 C12 C11 121.14(19)
N2 C12 C14 115.98(18)
C11 C12 C14 122.87(18)
O6 C13 O5 125.73(19)
O6 C13 C8 118.25(18)
O5 C13 C8 116.01(17)
O8 C14 O7 126.69(19)
O8 C14 C12 116.93(18)
O7 C14 C12 116.37(18)
C15 N3 H3NA 110.6
C15 N3 H3NB 111.2
H3NA N3 H3NB 108.0
C15 N3 H3NC 105.3
H3NA N3 H3NC 109.7
H3NB N3 H3NC 111.9
C18 N4 H4NA 108.1
C18 N4 H4NB 107.6
H4NA N4 H4NB 111.3
C18 N4 H4NC 107.8
H4NA N4 H4NC 108.9
H4NB N4 H4NC 112.9
N3 C15 C16 112.65(17)
N3 C15 H15B 109.1
C16 C15 H15B 109.1
N3 C15 H15C 109.1
C16 C15 H15C 109.1
H15B C15 H15C 107.8
C15 C16 C17 112.01(17)
C15 C16 H16B 109.2
C17 C16 H16B 109.2
C15 C16 H16C 109.2
C17 C16 H16C 109.2
H16B C16 H16C 107.9
C18 C17 C16 112.08(17)
C18 C17 H17A 109.2
C16 C17 H17A 109.2
C18 C17 H17B 109.2
C16 C17 H17B 109.2
H17A C17 H17B 107.9
N4 C18 C17 110.61(17)
N4 C18 H18A 109.5
C17 C18 H18A 109.5
N4 C18 H18B 109.5
C17 C18 H18B 109.5
H18A C18 H18B 108.1
H1WA O1W H1WB 108.6
H2WA O2W H2WB 105.3

loop_
_geom_bond_atom_site_label_1
_geom_bond_atom_site_label_2
_geom_bond_distance
Cd1 N1 2.2399(17)
Cd1 N2 2.2493(17)
Cd1 O1 2.3113(15)
Cd1 O5 2.3370(15)
Cd1 O3 2.3433(14)
Cd1 O7 2.3917(15)
O1 C6 1.261(3)
O2 C6 1.244(3)
O3 C7 1.262(2)
O4 C7 1.255(2)
O5 C13 1.269(2)
O6 C13 1.242(2)
O7 C14 1.269(2)
O8 C14 1.245(2)
N1 C5 1.336(3)
N1 C1 1.339(3)
N2 C12 1.334(3)
N2 C8 1.342(3)
C1 C2 1.386(3)
C1 C6 1.526(3)
C2 C3 1.394(3)
C2 H2A 0.9300
C3 C4 1.397(3)
C3 H3A 0.9300
C4 C5 1.388(3)
C4 H4A 0.9300
C5 C7 1.526(3)
C8 C9 1.384(3)
C8 C13 1.523(3)
C9 C10 1.393(3)
C9 H9A 0.9300
C10 C11 1.388(3)
C10 H10A 0.9300
C11 C12 1.387(3)
C11 H11A 0.9300
C12 C14 1.525(3)
N3 C15 1.494(3)
N3 H3NA 0.8893
N3 H3NB 0.9137
N3 H3NC 0.8970
N4 C18 1.488(3)
N4 H4NA 0.9110
N4 H4NB 0.9372
N4 H4NC 0.8628
C15 C16 1.517(3)
C15 H15B 0.9700
C15 H15C 0.9700
C16 C17 1.528(3)
C16 H16B 0.9700
C16 H16C 0.9700
C17 C18 1.521(3)
C17 H17A 0.9700
C17 H17B 0.9700
C18 H18A 0.9700
C18 H18B 0.9700
O1W H1WA 0.7580
O1W H1WB 0.7927
O2W H2WA 0.8246
O2W H2WB 0.8183

loop_
_geom_hbond_atom_site_label_D
_geom_hbond_atom_site_label_H
_geom_hbond_atom_site_label_A
_geom_hbond_site_symmetry_A
_geom_hbond_distance_DH
_geom_hbond_distance_HA
_geom_hbond_distance_DA
_geom_hbond_angle_DHA
_geom_hbond_publ_flag
N3 H3NA O2W . 0.89 1.90 2.782(2) 169 yes
N3 H3NB O7 1_455 0.91 1.93 2.823(2) 166 yes
N3 H3NC O4 1_456 0.90 1.93 2.784(2) 159 yes
N4 H4NA O8 1_456 0.91 1.99 2.821(3) 152 yes
N4 H4NB O6 4_577 0.94 1.93 2.865(2) 176 yes
N4 H4NC O1W 1_556 0.86 1.94 2.797(2) 175 yes
O1W H1WA O5 1_556 0.76 1.92 2.678(2) 173 yes
O1W H1WB O2 . 0.79 1.87 2.653(2) 172 yes
O2W H2WA O4 3_675 0.82 1.99 2.809(2) 175 yes
O2W H2WB O1W . 0.82 1.97 2.781(2) 170 yes

loop_
_geom_torsion_atom_site_label_1
_geom_torsion_atom_site_label_2
_geom_torsion_atom_site_label_3
_geom_torsion_atom_site_label_4
_geom_torsion
N1 Cd1 O1 C6 -3.07(15)
N2 Cd1 O1 C6 168.63(15)
O5 Cd1 O1 C6 -121.31(16)
O3 Cd1 O1 C6 -12.1(2)
O7 Cd1 O1 C6 96.96(16)
N1 Cd1 O3 C7 0.66(14)
N2 Cd1 O3 C7 -171.05(14)
O1 Cd1 O3 C7 9.71(18)
O5 Cd1 O3 C7 114.61(14)
O7 Cd1 O3 C7 -100.58(14)
N1 Cd1 O5 C13 -170.64(14)
N2 Cd1 O5 C13 2.38(14)
O1 Cd1 O5 C13 -101.88(14)
O3 Cd1 O5 C13 115.11(14)
O7 Cd1 O5 C13 1.14(18)
N1 Cd1 O7 C14 177.80(14)
N2 Cd1 O7 C14 4.07(14)
O1 Cd1 O7 C14 105.15(14)
O5 Cd1 O7 C14 5.33(18)
O3 Cd1 O7 C14 -111.05(14)
O1 Cd1 N1 C5 -175.36(16)
O5 Cd1 N1 C5 -95.72(15)
O3 Cd1 N1 C5 -1.29(14)
O7 Cd1 N1 C5 89.55(15)
O1 Cd1 N1 C1 4.68(14)
O5 Cd1 N1 C1 84.32(15)
O3 Cd1 N1 C1 178.74(16)
O7 Cd1 N1 C1 -90.41(15)
O1 Cd1 N2 C12 -96.51(15)
O5 Cd1 N2 C12 178.85(16)
O3 Cd1 N2 C12 83.98(15)
O7 Cd1 N2 C12 -1.98(14)
O1 Cd1 N2 C8 83.43(15)
O5 Cd1 N2 C8 -1.21(13)
O3 Cd1 N2 C8 -96.08(14)
O7 Cd1 N2 C8 177.96(16)
C5 N1 C1 C2 -2.2(3)
Cd1 N1 C1 C2 177.80(15)
C5 N1 C1 C6 174.40(18)
Cd1 N1 C1 C6 -5.6(2)
N1 C1 C2 C3 1.4(3)
C6 C1 C2 C3 -174.79(19)
C1 C2 C3 C4 0.2(3)
C2 C3 C4 C5 -1.2(3)
C1 N1 C5 C4 1.1(3)
Cd1 N1 C5 C4 -178.82(15)
C1 N1 C5 C7 -178.33(17)
Cd1 N1 C5 C7 1.7(2)
C3 C4 C5 N1 0.5(3)
C3 C4 C5 C7 179.94(19)
Cd1 O1 C6 O2 178.27(17)
Cd1 O1 C6 C1 1.3(2)
N1 C1 C6 O2 -174.47(18)
C2 C1 C6 O2 2.0(3)
N1 C1 C6 O1 2.8(3)
C2 C1 C6 O1 179.3(2)
Cd1 O3 C7 O4 178.78(16)
Cd1 O3 C7 C5 0.0(2)
N1 C5 C7 O4 -179.97(18)
C4 C5 C7 O4 0.6(3)
N1 C5 C7 O3 -1.1(3)
C4 C5 C7 O3 179.49(19)
C12 N2 C8 C9 -0.4(3)
Cd1 N2 C8 C9 179.68(14)
C12 N2 C8 C13 -179.87(17)
Cd1 N2 C8 C13 0.2(2)
N2 C8 C9 C10 0.9(3)
C13 C8 C9 C10 -179.67(18)
C8 C9 C10 C11 -0.7(3)
C9 C10 C11 C12 0.1(3)
C8 N2 C12 C11 -0.3(3)
Cd1 N2 C12 C11 179.66(14)
C8 N2 C12 C14 -179.80(17)
Cd1 N2 C12 C14 0.1(2)
C10 C11 C12 N2 0.4(3)
C10 C11 C12 C14 179.90(18)
Cd1 O5 C13 O6 176.78(16)
Cd1 O5 C13 C8 -3.1(2)
N2 C8 C13 O6 -177.92(17)
C9 C8 C13 O6 2.6(3)
N2 C8 C13 O5 1.9(3)
C9 C8 C13 O5 -177.53(19)
Cd1 O7 C14 O8 175.41(16)
Cd1 O7 C14 C12 -5.4(2)
N2 C12 C14 O8 -177.06(17)
C11 C12 C14 O8 3.4(3)
N2 C12 C14 O7 3.6(3)
C11 C12 C14 O7 -175.88(19)
N3 C15 C16 C17 175.10(17)
C15 C16 C17 C18 61.0(2)
C16 C17 C18 N4 174.37(17)
